data_2242164
loop_
_publ_author_name
'Walbaum, Anqi'
'Fifer, E. Kim'
'Parkin, Sean'
'Crooks, Peter A.'

_publ_section_title
;
 Crystal structure of
 4,4'-bis[3-(piperidin-1-yl)prop-1-yn-1-yl]-1,1'-biphenyl
;
_journal_coeditor_code SJ5530
_journal_issue 6
_journal_name_full 'Acta Crystallographica Section E'
_journal_page_first 864
_journal_page_last 866
_journal_paper_doi 10.1107/S2056989017007277
_journal_volume 73
_journal_year 2017
_chemical_formula_iupac 'C28 H32 N2'
_chemical_formula_moiety 'C28 H32 N2'
_chemical_formula_sum 'C28 H32 N2'
_chemical_formula_weight 396.55
_chemical_name_systematic
;
4,4'-Bis[3-(piperidin-1-yl)prop-1-yn-1-yl]-1,1'-biphenyl
;
_space_group_crystal_system monoclinic
_space_group_IT_number 15
_space_group_name_Hall '-C 2yc'
_space_group_name_H-M_alt 'C 1 2/c 1'
_symmetry_space_group_name_Hall '-C 2yc'
_symmetry_space_group_name_H-M 'C 1 2/c 1'
_atom_sites_solution_hydrogens difmap
_atom_sites_solution_primary direct
_atom_sites_solution_secondary difmap
_audit_creation_method SHELXL-2014/6
_cell_angle_alpha 90
_cell_angle_beta 92.5880(10)
_cell_angle_gamma 90
_cell_formula_units_Z 8
_cell_length_a 40.2728(8)
_cell_length_b 6.96790(10)
_cell_length_c 16.0119(3)
_cell_measurement_reflns_used 9828
_cell_measurement_temperature 210(2)
_cell_measurement_theta_max 68.48
_cell_measurement_theta_min 2.20
_cell_volume 4488.63(14)
_computing_cell_refinement
;
<i>SAINT</i> (Bruker, 2006)
;
_computing_data_collection
;
<i>APEX2</i> (Bruker, 2006)
;
_computing_data_reduction
;
<i>SAINT</i> (Bruker, 2006)
;
_computing_molecular_graphics
;
<i>XP</i> in <i>SHELXTL</i> (Sheldrick, 2008)
;
_computing_publication_material
;
<i>SHELXTL</i> (Sheldrick, 2008) and <i>CIFFIX</i> (Parkin,
2013)
;
_computing_structure_refinement
;
<i>SHELXL2014</i> (Sheldrick, 2015)
;
_computing_structure_solution
;
<i>SHELXS</i> (Sheldrick, 2008)
;
_diffrn_ambient_temperature 210(2)
_diffrn_detector_area_resol_mean 5.6
_diffrn_measured_fraction_theta_full 0.995
_diffrn_measured_fraction_theta_max 0.990
_diffrn_measurement_device_type 'Bruker X8 Proteum diffractometer'
_diffrn_measurement_method '\f and \w scans'
_diffrn_radiation_type CuK\a
_diffrn_radiation_wavelength 1.54178
_diffrn_reflns_av_R_equivalents 0.0399
_diffrn_reflns_limit_h_max 48
_diffrn_reflns_limit_h_min -48
_diffrn_reflns_limit_k_max 7
_diffrn_reflns_limit_k_min -8
_diffrn_reflns_limit_l_max 19
_diffrn_reflns_limit_l_min -12
_diffrn_reflns_number 28464
_diffrn_reflns_theta_full 67.679
_diffrn_reflns_theta_max 68.472
_diffrn_reflns_theta_min 2.196
_exptl_absorpt_coefficient_mu 0.514
_exptl_absorpt_correction_T_max 0.942
_exptl_absorpt_correction_T_min 0.822
_exptl_absorpt_correction_type multi-scan
_exptl_absorpt_process_details
;
(<i>SADABS</i>; Krause <i>et al.</i>,  2015)
;
_exptl_crystal_colour 'light yellow'
_exptl_crystal_density_diffrn 1.174
_exptl_crystal_description plate
_exptl_crystal_F_000 1712
_exptl_crystal_size_max 0.250
_exptl_crystal_size_mid 0.240
_exptl_crystal_size_min 0.050
_refine_diff_density_max 0.148
_refine_diff_density_min -0.141
_refine_ls_extinction_coef 0.00034(8)
_refine_ls_extinction_expression Fc^*^=kFc[1+0.001xFc^2^\l^3^/sin(2\q)]^-1/4^
_refine_ls_extinction_method
;
<i>SHELXL2014</i> (Sheldrick, 2015)
;
_refine_ls_goodness_of_fit_ref 1.075
_refine_ls_hydrogen_treatment constr
_refine_ls_matrix_type full
_refine_ls_number_parameters 272
_refine_ls_number_reflns 4089
_refine_ls_number_restraints 0
_refine_ls_restrained_S_all 1.075
_refine_ls_R_factor_all 0.0419
_refine_ls_R_factor_gt 0.0380
_refine_ls_shift/su_max 0.001
_refine_ls_shift/su_mean 0.000
_refine_ls_structure_factor_coef Fsqd
_refine_ls_weighting_details 'w=1/[\s^2^(Fo^2^)+(0.0642P)^2^+1.3326P] where P=(Fo^2^+2Fc^2^)/3'
_refine_ls_weighting_scheme calc
_refine_ls_wR_factor_gt 0.1140
_refine_ls_wR_factor_ref 0.1200
_reflns_number_gt 3656
_reflns_number_total 4089
_reflns_threshold_expression 'I > 2\s(I)'
_cod_data_source_file sj5530sup1.cif
_cod_data_source_block I
_cod_database_code 2242164
_shelx_space_group_comment
;
The symmetry employed for this shelxl refinement is uniquely defined
by the following loop, which should always be used as a source of
symmetry information in preference to the above space-group names.
They are only intended as comments.
;
_shelx_estimated_absorpt_t_min 0.882
_shelx_estimated_absorpt_t_max 0.975

loop_
_space_group_symop_operation_xyz
'x, y, z'
'-x, y, -z+1/2'
'x+1/2, y+1/2, z'
'-x+1/2, y+1/2, -z+1/2'
'-x, -y, -z'
'x, -y, z-1/2'
'-x+1/2, -y+1/2, -z'
'x+1/2, -y+1/2, z-1/2'

loop_
_atom_site_type_symbol
_atom_site_label
_atom_site_fract_x
_atom_site_fract_y
_atom_site_fract_z
_atom_site_U_iso_or_equiv
_atom_site_adp_type
_atom_site_calc_flag
_atom_site_occupancy
N N1 0.09256(2) 0.51979(13) 0.25747(5) 0.0358(2) Uani d 1
N N2 0.40754(2) 0.51181(13) 0.99141(5) 0.0375(2) Uani d 1
C C1 0.08446(3) 0.34286(16) 0.30095(7) 0.0408(3) Uani d 1
H H1A 0.0960 0.3411 0.3561 0.049 Uiso calc 1
H H1B 0.0921 0.2325 0.2692 0.049 Uiso calc 1
C C2 0.04725(3) 0.32626(19) 0.31130(8) 0.0510(3) Uani d 1
H H2A 0.0358 0.3157 0.2562 0.061 Uiso calc 1
H H2B 0.0426 0.2097 0.3429 0.061 Uiso calc 1
C C3 0.03424(3) 0.4991(2) 0.35658(8) 0.0531(3) Uani d 1
H H3A 0.0432 0.4996 0.4145 0.064 Uiso calc 1
H H3B 0.0100 0.4920 0.3576 0.064 Uiso calc 1
C C4 0.04421(3) 0.6818(2) 0.31330(8) 0.0524(3) Uani d 1
H H4A 0.0375 0.7929 0.3461 0.063 Uiso calc 1
H H4B 0.0327 0.6893 0.2581 0.063 Uiso calc 1
C C5 0.08159(3) 0.68738(16) 0.30341(7) 0.0429(3) Uani d 1
H H5A 0.0874 0.8043 0.2734 0.051 Uiso calc 1
H H5B 0.0930 0.6906 0.3587 0.051 Uiso calc 1
C C6 0.12794(3) 0.52990(17) 0.24185(7) 0.0408(3) Uani d 1
H H6A 0.1319 0.6458 0.2091 0.049 Uiso calc 1
H H6B 0.1337 0.4192 0.2077 0.049 Uiso calc 1
C C7 0.15040(3) 0.53310(16) 0.31739(7) 0.0390(3) Uani d 1
C C8 0.16846(3) 0.53582(15) 0.37892(7) 0.0363(3) Uani d 1
C C9 0.19232(3) 0.53774(13) 0.44832(6) 0.0326(2) Uani d 1
C C10 0.22585(3) 0.50840(14) 0.43383(6) 0.0335(2) Uani d 1
H H10A 0.2324 0.4867 0.3790 0.040 Uiso calc 1
C C11 0.24966(2) 0.51066(14) 0.49867(6) 0.0313(2) Uani d 1
H H11A 0.2721 0.4898 0.4873 0.038 Uiso calc 1
C C12 0.24091(2) 0.54353(13) 0.58071(6) 0.0284(2) Uani d 1
C C13 0.20725(2) 0.57162(15) 0.59484(6) 0.0355(2) Uani d 1
H H13A 0.2007 0.5932 0.6497 0.043 Uiso calc 1
C C14 0.18335(3) 0.56848(16) 0.53020(6) 0.0378(3) Uani d 1
H H14A 0.1609 0.5872 0.5416 0.045 Uiso calc 1
C C15 0.26622(2) 0.54789(13) 0.65079(6) 0.0281(2) Uani d 1
C C16 0.26055(2) 0.64996(14) 0.72383(6) 0.0326(2) Uani d 1
H H16A 0.2409 0.7220 0.7272 0.039 Uiso calc 1
C C17 0.28313(2) 0.64730(14) 0.79115(6) 0.0331(2) Uani d 1
H H17A 0.2786 0.7173 0.8395 0.040 Uiso calc 1
C C18 0.31256(2) 0.54258(14) 0.78869(6) 0.0316(2) Uani d 1
C C19 0.31910(2) 0.44566(15) 0.71481(6) 0.0337(2) Uani d 1
H H19A 0.3391 0.3779 0.7108 0.040 Uiso calc 1
C C20 0.29630(2) 0.44858(14) 0.64742(6) 0.0312(2) Uani d 1
H H20A 0.3012 0.3823 0.5983 0.037 Uiso calc 1
C C21 0.33448(2) 0.53494(15) 0.86180(6) 0.0352(2) Uani d 1
C C22 0.35066(3) 0.53208(16) 0.92647(7) 0.0390(3) Uani d 1
C C23 0.37192(3) 0.52602(18) 1.00433(7) 0.0424(3) Uani d 1
H H23A 0.3679 0.6422 1.0368 0.051 Uiso calc 1
H H23B 0.3653 0.4158 1.0377 0.051 Uiso calc 1
C C24 0.41943(3) 0.68044(16) 0.94747(7) 0.0413(3) Uani d 1
H H24A 0.4138 0.7965 0.9784 0.050 Uiso calc 1
H H24B 0.4083 0.6878 0.8919 0.050 Uiso calc 1
C C25 0.45676(3) 0.67152(19) 0.93867(7) 0.0498(3) Uani d 1
H H25A 0.4640 0.7830 0.9069 0.060 Uiso calc 1
H H25B 0.4680 0.6759 0.9942 0.060 Uiso calc 1
C C26 0.46631(3) 0.48932(19) 0.89439(8) 0.0519(3) Uani d 1
H H26A 0.4906 0.4800 0.8937 0.062 Uiso calc 1
H H26B 0.4575 0.4927 0.8364 0.062 Uiso calc 1
C C27 0.45268(3) 0.3159(2) 0.93827(8) 0.0528(3) Uani d 1
H H27A 0.4638 0.3029 0.9937 0.063 Uiso calc 1
H H27B 0.4572 0.2000 0.9061 0.063 Uiso calc 1
C C28 0.41548(3) 0.33533(17) 0.94746(7) 0.0434(3) Uani d 1
H H28A 0.4042 0.3357 0.8920 0.052 Uiso calc 1
H H28B 0.4074 0.2248 0.9784 0.052 Uiso calc 1

loop_
_atom_site_aniso_label
_atom_site_aniso_U_11
_atom_site_aniso_U_22
_atom_site_aniso_U_33
_atom_site_aniso_U_12
_atom_site_aniso_U_13
_atom_site_aniso_U_23
N1 0.0341(5) 0.0429(5) 0.0297(4) -0.0006(4) -0.0047(3) 0.0028(3)
N2 0.0329(5) 0.0501(6) 0.0288(4) -0.0020(4) -0.0046(3) 0.0012(4)
C1 0.0456(6) 0.0379(6) 0.0388(6) -0.0012(5) 0.0003(4) -0.0013(4)
C2 0.0479(7) 0.0545(7) 0.0509(7) -0.0114(6) 0.0054(5) -0.0028(6)
C3 0.0438(7) 0.0675(8) 0.0488(7) 0.0022(6) 0.0096(5) 0.0003(6)
C4 0.0492(7) 0.0564(8) 0.0514(7) 0.0146(6) 0.0012(5) 0.0027(6)
C5 0.0485(6) 0.0378(6) 0.0418(6) 0.0030(5) -0.0050(5) 0.0029(5)
C6 0.0363(6) 0.0528(7) 0.0326(5) -0.0018(5) -0.0045(4) 0.0057(5)
C7 0.0356(6) 0.0426(6) 0.0382(6) -0.0008(4) -0.0042(5) 0.0025(4)
C8 0.0361(6) 0.0345(6) 0.0379(6) 0.0006(4) -0.0034(4) 0.0011(4)
C9 0.0348(5) 0.0269(5) 0.0356(5) -0.0001(4) -0.0053(4) 0.0016(4)
C10 0.0388(5) 0.0324(5) 0.0293(5) -0.0012(4) 0.0001(4) -0.0003(4)
C11 0.0299(5) 0.0302(5) 0.0338(5) -0.0006(4) 0.0016(4) -0.0001(4)
C12 0.0312(5) 0.0221(5) 0.0315(5) 0.0001(3) -0.0002(4) 0.0012(4)
C13 0.0335(5) 0.0411(6) 0.0319(5) 0.0060(4) 0.0009(4) -0.0022(4)
C14 0.0304(5) 0.0434(6) 0.0393(6) 0.0064(4) -0.0013(4) -0.0007(5)
C15 0.0293(5) 0.0249(5) 0.0300(5) -0.0009(4) 0.0008(4) 0.0020(4)
C16 0.0319(5) 0.0316(5) 0.0343(5) 0.0047(4) 0.0014(4) -0.0016(4)
C17 0.0351(5) 0.0330(5) 0.0310(5) -0.0002(4) 0.0005(4) -0.0033(4)
C18 0.0298(5) 0.0300(5) 0.0346(5) -0.0044(4) -0.0020(4) 0.0020(4)
C19 0.0276(5) 0.0342(5) 0.0391(5) 0.0032(4) -0.0006(4) -0.0011(4)
C20 0.0304(5) 0.0309(5) 0.0323(5) 0.0014(4) 0.0017(4) -0.0033(4)
C21 0.0312(5) 0.0365(6) 0.0375(6) -0.0030(4) -0.0015(4) 0.0005(4)
C22 0.0330(5) 0.0461(6) 0.0374(6) -0.0026(4) -0.0026(4) -0.0007(4)
C23 0.0344(6) 0.0607(7) 0.0317(5) -0.0029(5) -0.0031(4) -0.0023(5)
C24 0.0420(6) 0.0419(6) 0.0394(6) -0.0032(5) -0.0036(4) -0.0013(5)
C25 0.0415(6) 0.0599(8) 0.0479(7) -0.0104(5) -0.0007(5) 0.0020(5)
C26 0.0401(7) 0.0682(8) 0.0480(7) 0.0049(6) 0.0079(5) 0.0065(6)
C27 0.0494(7) 0.0566(8) 0.0523(7) 0.0125(6) 0.0025(5) 0.0084(6)
C28 0.0464(6) 0.0425(6) 0.0408(6) 0.0004(5) -0.0026(5) 0.0045(5)

loop_
_atom_type_symbol
_atom_type_description
_atom_type_scat_dispersion_real
_atom_type_scat_dispersion_imag
_atom_type_scat_source
C C 0.0181 0.0091 'International Tables Vol C Tables 4.2.6.8 and 6.1.1.4'
H H 0.0000 0.0000 'International Tables Vol C Tables 4.2.6.8 and 6.1.1.4'
N N 0.0311 0.0180 'International Tables Vol C Tables 4.2.6.8 and 6.1.1.4'

loop_
_geom_angle_atom_site_label_1
_geom_angle_atom_site_label_2
_geom_angle_atom_site_label_3
_geom_angle
C5 N1 C6 111.59(9)
C5 N1 C1 110.87(8)
C6 N1 C1 111.31(8)
C28 N2 C24 111.19(8)
C28 N2 C23 111.30(9)
C24 N2 C23 111.03(9)
N1 C1 C2 111.04(9)
N1 C1 H1A 109.4
C2 C1 H1A 109.4
N1 C1 H1B 109.4
C2 C1 H1B 109.4
H1A C1 H1B 108.0
C3 C2 C1 110.89(10)
C3 C2 H2A 109.5
C1 C2 H2A 109.5
C3 C2 H2B 109.5
C1 C2 H2B 109.5
H2A C2 H2B 108.0
C2 C3 C4 110.24(10)
C2 C3 H3A 109.6
C4 C3 H3A 109.6
C2 C3 H3B 109.6
C4 C3 H3B 109.6
H3A C3 H3B 108.1
C3 C4 C5 110.71(10)
C3 C4 H4A 109.5
C5 C4 H4A 109.5
C3 C4 H4B 109.5
C5 C4 H4B 109.5
H4A C4 H4B 108.1
N1 C5 C4 110.83(9)
N1 C5 H5A 109.5
C4 C5 H5A 109.5
N1 C5 H5B 109.5
C4 C5 H5B 109.5
H5A C5 H5B 108.1
N1 C6 C7 115.27(9)
N1 C6 H6A 108.5
C7 C6 H6A 108.5
N1 C6 H6B 108.5
C7 C6 H6B 108.5
H6A C6 H6B 107.5
C8 C7 C6 179.62(12)
C7 C8 C9 175.36(11)
C14 C9 C10 118.25(9)
C14 C9 C8 122.49(9)
C10 C9 C8 119.26(9)
C11 C10 C9 121.15(9)
C11 C10 H10A 119.4
C9 C10 H10A 119.4
C10 C11 C12 120.92(9)
C10 C11 H11A 119.5
C12 C11 H11A 119.5
C11 C12 C13 117.61(9)
C11 C12 C15 121.50(8)
C13 C12 C15 120.90(8)
C14 C13 C12 121.63(9)
C14 C13 H13A 119.2
C12 C13 H13A 119.2
C13 C14 C9 120.42(9)
C13 C14 H14A 119.8
C9 C14 H14A 119.8
C16 C15 C20 117.33(9)
C16 C15 C12 120.78(8)
C20 C15 C12 121.89(8)
C17 C16 C15 121.39(9)
C17 C16 H16A 119.3
C15 C16 H16A 119.3
C16 C17 C18 121.11(9)
C16 C17 H17A 119.4
C18 C17 H17A 119.4
C17 C18 C19 118.03(9)
C17 C18 C21 119.27(9)
C19 C18 C21 122.69(9)
C20 C19 C18 120.59(9)
C20 C19 H19A 119.7
C18 C19 H19A 119.7
C19 C20 C15 121.48(9)
C19 C20 H20A 119.3
C15 C20 H20A 119.3
C22 C21 C18 174.81(11)
C21 C22 C23 177.50(11)
N2 C23 C22 114.63(9)
N2 C23 H23A 108.6
C22 C23 H23A 108.6
N2 C23 H23B 108.6
C22 C23 H23B 108.6
H23A C23 H23B 107.6
N2 C24 C25 111.07(9)
N2 C24 H24A 109.4
C25 C24 H24A 109.4
N2 C24 H24B 109.4
C25 C24 H24B 109.4
H24A C24 H24B 108.0
C26 C25 C24 110.61(10)
C26 C25 H25A 109.5
C24 C25 H25A 109.5
C26 C25 H25B 109.5
C24 C25 H25B 109.5
H25A C25 H25B 108.1
C25 C26 C27 110.31(10)
C25 C26 H26A 109.6
C27 C26 H26A 109.6
C25 C26 H26B 109.6
C27 C26 H26B 109.6
H26A C26 H26B 108.1
C26 C27 C28 110.76(10)
C26 C27 H27A 109.5
C28 C27 H27A 109.5
C26 C27 H27B 109.5
C28 C27 H27B 109.5
H27A C27 H27B 108.1
N2 C28 C27 111.13(9)
N2 C28 H28A 109.4
C27 C28 H28A 109.4
N2 C28 H28B 109.4
C27 C28 H28B 109.4
H28A C28 H28B 108.0

loop_
_geom_bond_atom_site_label_1
_geom_bond_atom_site_label_2
_geom_bond_distance
N1 C5 1.4592(14)
N1 C6 1.4595(14)
N1 C1 1.4599(14)
N2 C28 1.4596(15)
N2 C24 1.4614(14)
N2 C23 1.4616(14)
C1 C2 1.5194(16)
C1 H1A 0.9800
C1 H1B 0.9800
C2 C3 1.5113(18)
C2 H2A 0.9800
C2 H2B 0.9800
C3 C4 1.5126(19)
C3 H3A 0.9800
C3 H3B 0.9800
C4 C5 1.5210(16)
C4 H4A 0.9800
C4 H4B 0.9800
C5 H5A 0.9800
C5 H5B 0.9800
C6 C7 1.4776(14)
C6 H6A 0.9800
C6 H6B 0.9800
C7 C8 1.1980(15)
C8 C9 1.4360(13)
C9 C14 1.3921(15)
C9 C10 1.3956(14)
C10 C11 1.3810(14)
C10 H10A 0.9400
C11 C12 1.3944(14)
C11 H11A 0.9400
C12 C13 1.3979(13)
C12 C15 1.4817(13)
C13 C14 1.3814(14)
C13 H13A 0.9400
C14 H14A 0.9400
C15 C16 1.3964(13)
C15 C20 1.3985(13)
C16 C17 1.3787(13)
C16 H16A 0.9400
C17 C18 1.3938(14)
C17 H17A 0.9400
C18 C19 1.3974(14)
C18 C21 1.4352(13)
C19 C20 1.3849(13)
C19 H19A 0.9400
C20 H20A 0.9400
C21 C22 1.1984(15)
C22 C23 1.4807(14)
C23 H23A 0.9800
C23 H23B 0.9800
C24 C25 1.5176(15)
C24 H24A 0.9800
C24 H24B 0.9800
C25 C26 1.5123(18)
C25 H25A 0.9800
C25 H25B 0.9800
C26 C27 1.5133(18)
C26 H26A 0.9800
C26 H26B 0.9800
C27 C28 1.5177(16)
C27 H27A 0.9800
C27 H27B 0.9800
C28 H28A 0.9800
C28 H28B 0.9800

loop_
_geom_torsion_atom_site_label_1
_geom_torsion_atom_site_label_2
_geom_torsion_atom_site_label_3
_geom_torsion_atom_site_label_4
_geom_torsion
C5 N1 C1 C2 59.37(11)
C6 N1 C1 C2 -175.79(9)
N1 C1 C2 C3 -56.43(13)
C1 C2 C3 C4 53.55(14)
C2 C3 C4 C5 -53.83(14)
C6 N1 C5 C4 175.67(9)
C1 N1 C5 C4 -59.65(11)
C3 C4 C5 N1 57.03(13)
C5 N1 C6 C7 62.09(12)
C1 N1 C6 C7 -62.35(12)
C14 C9 C10 C11 -0.34(14)
C8 C9 C10 C11 179.46(9)
C9 C10 C11 C12 -0.38(14)
C10 C11 C12 C13 0.76(14)
C10 C11 C12 C15 -179.51(8)
C11 C12 C13 C14 -0.43(15)
C15 C12 C13 C14 179.83(9)
C12 C13 C14 C9 -0.29(16)
C10 C9 C14 C13 0.67(15)
C8 C9 C14 C13 -179.13(9)
C11 C12 C15 C16 154.88(10)
C13 C12 C15 C16 -25.40(13)
C11 C12 C15 C20 -26.18(13)
C13 C12 C15 C20 153.55(10)
C20 C15 C16 C17 -2.33(14)
C12 C15 C16 C17 176.66(8)
C15 C16 C17 C18 0.11(15)
C16 C17 C18 C19 2.24(14)
C16 C17 C18 C21 -176.50(9)
C17 C18 C19 C20 -2.32(14)
C21 C18 C19 C20 176.37(9)
C18 C19 C20 C15 0.08(15)
C16 C15 C20 C19 2.24(14)
C12 C15 C20 C19 -176.74(8)
C28 N2 C23 C22 -61.65(12)
C24 N2 C23 C22 62.79(12)
C28 N2 C24 C25 -58.93(11)
C23 N2 C24 C25 176.57(9)
N2 C24 C25 C26 56.67(12)
C24 C25 C26 C27 -54.12(13)
C25 C26 C27 C28 53.94(14)
C24 N2 C28 C27 58.70(11)
C23 N2 C28 C27 -176.96(9)
C26 C27 C28 N2 -56.26(13)

_cod_database_fobs_code 2242164
